data_7042946
loop_
_publ_author_name
'Hering-Junghans, Christian'
'Watson, Ian'
'Ferguson, Michael J.'
'McDonald, Robert'
'Rivard, Eric'

_publ_section_title
;
 Organocatalytic hydroborylation promoted by N-heterocyclic olefins
;
_journal_name_full 'Dalton Trans.'
_journal_paper_doi 10.1039/C7DT01303E
_journal_year 2017
_chemical_formula_moiety 'C28 H42 B2 N2, C7 H8'
_chemical_formula_sum 'C35 H49.96 B1.96 Ge0.05 N2'
_chemical_formula_weight 523.12
_space_group_crystal_system monoclinic
_space_group_IT_number 14
_space_group_name_Hall '-P 2ybc'
_space_group_name_H-M_alt 'P 1 21/c 1'
_symmetry_space_group_name_Hall '-P 2ybc'
_symmetry_space_group_name_H-M 'P 1 21/c 1'
_atom_sites_solution_hydrogens mixed
_audit_creation_method SHELXL-2014/7
_audit_update_record
;
2017-05-05 deposited with the CCDC.
2017-05-12 downloaded from the CCDC.
;
_cell_angle_alpha 90
_cell_angle_beta 96.2795(13)
_cell_angle_gamma 90
_cell_formula_units_Z 4
_cell_length_a 10.5280(2)
_cell_length_b 21.2551(4)
_cell_length_c 15.0977(3)
_cell_measurement_reflns_used 9977
_cell_measurement_temperature 173(2)
_cell_measurement_theta_max 72.87
_cell_measurement_theta_min 3.61
_cell_volume 3358.20(11)
_computing_cell_refinement 'Bruker SAINT'
_computing_data_collection 'Bruker APEX2'
_computing_data_reduction 'Bruker SAINT'
_computing_molecular_graphics 'Bruker SHELXTL'
_computing_publication_material 'Bruker SHELXTL'
_computing_structure_refinement 'SHELXL-2014/7 (Sheldrick, 2014)'
_diffrn_ambient_temperature 173(2)
_diffrn_measured_fraction_theta_full 0.987
_diffrn_measured_fraction_theta_max 0.986
_diffrn_measurement_device_type 'Bruker APEX-II CCD'
_diffrn_measurement_method '\f and \w scans'
_diffrn_radiation_type CuK\a
_diffrn_radiation_wavelength 1.54178
_diffrn_reflns_av_R_equivalents 0.0494
_diffrn_reflns_av_unetI/netI 0.0391
_diffrn_reflns_Laue_measured_fraction_full 0.987
_diffrn_reflns_Laue_measured_fraction_max 0.986
_diffrn_reflns_limit_h_max 12
_diffrn_reflns_limit_h_min -12
_diffrn_reflns_limit_k_max 25
_diffrn_reflns_limit_k_min -25
_diffrn_reflns_limit_l_max 18
_diffrn_reflns_limit_l_min -16
_diffrn_reflns_number 22040
_diffrn_reflns_point_group_measured_fraction_full 0.987
_diffrn_reflns_point_group_measured_fraction_max 0.986
_diffrn_reflns_theta_full 67.679
_diffrn_reflns_theta_max 68.981
_diffrn_reflns_theta_min 3.605
_exptl_absorpt_coefficient_mu 0.473
_exptl_absorpt_correction_T_max 1.0000
_exptl_absorpt_correction_T_min 0.8497
_exptl_absorpt_correction_type numerical
_exptl_absorpt_process_details 'SADABS 2014/5'
_exptl_crystal_colour colourless
_exptl_crystal_density_diffrn 1.035
_exptl_crystal_description fragment
_exptl_crystal_F_000 1141
_exptl_crystal_size_max 0.255
_exptl_crystal_size_mid 0.166
_exptl_crystal_size_min 0.046
_refine_diff_density_max 0.467
_refine_diff_density_min -0.242
_refine_diff_density_rms 0.043
_refine_ls_extinction_coef 0.0020(3)
_refine_ls_extinction_expression Fc^*^=kFc[1+0.001xFc^2^\l^3^/sin(2\q)]^-1/4^
_refine_ls_extinction_method 'SHELXL-2014/7 (Sheldrick 2014'
_refine_ls_goodness_of_fit_ref 1.039
_refine_ls_hydrogen_treatment mixed
_refine_ls_matrix_type full
_refine_ls_number_parameters 391
_refine_ls_number_reflns 6165
_refine_ls_number_restraints 2
_refine_ls_restrained_S_all 1.039
_refine_ls_R_factor_all 0.0808
_refine_ls_R_factor_gt 0.0598
_refine_ls_shift/su_max 0.011
_refine_ls_shift/su_mean 0.000
_refine_ls_structure_factor_coef Fsqd
_refine_ls_weighting_details 'w=1/[\s^2^(Fo^2^)+(0.0915P)^2^+0.8282P] where P=(Fo^2^+2Fc^2^)/3'
_refine_ls_weighting_scheme calc
_refine_ls_wR_factor_gt 0.1600
_refine_ls_wR_factor_ref 0.1784
_reflns_Friedel_coverage 0.000
_reflns_number_gt 4508
_reflns_number_total 6165
_reflns_threshold_expression 'I > 2\s(I)'
_cod_data_source_file c7dt01303e2.cif
_cod_data_source_block riv1673_IPrCHB2H5_cmpd_3a
_cod_database_code 7042946
_shelx_shelxl_version_number 2014/7
_shelx_space_group_comment
; 
The symmetry employed for this shelxl refinement is uniquely defined 
by the following loop, which should always be used as a source of 
symmetry information in preference to the above space-group names. 
They are only intended as comments. 
;
_shelx_estimated_absorpt_t_min 0.889
_shelx_estimated_absorpt_t_max 0.979

loop_
_space_group_symop_operation_xyz
'x, y, z'
'-x, y+1/2, -z+1/2'
'-x, -y, -z'
'x, -y-1/2, z-1/2'

loop_
_atom_site_label
_atom_site_type_symbol
_atom_site_fract_x
_atom_site_fract_y
_atom_site_fract_z
_atom_site_U_iso_or_equiv
_atom_site_adp_type
_atom_site_occupancy
_atom_site_site_symmetry_order
_atom_site_calc_flag
_atom_site_refinement_flags_posn
_atom_site_refinement_flags_adp
_atom_site_refinement_flags_occupancy
_atom_site_disorder_assembly
_atom_site_disorder_group
N1 N 0.12621(14) 0.32463(7) 0.10586(9) 0.0360(3) Uani 1 1 d . . . . .
N2 N 0.17014(14) 0.23573(7) 0.04648(10) 0.0369(3) Uani 1 1 d . . . . .
C1 C 0.11978(16) 0.29370(8) 0.02686(11) 0.0347(4) Uani 1 1 d . . . . .
C2 C 0.17937(18) 0.28616(9) 0.17472(12) 0.0418(4) Uani 1 1 d . . . . .
H2 H 0.1939 0.2970 0.2360 0.050 Uiso 1 1 calc R U . . .
C3 C 0.20612(19) 0.23109(9) 0.13824(12) 0.0436(4) Uani 1 1 d . . . . .
H3 H 0.2428 0.1954 0.1690 0.052 Uiso 1 1 calc R U . . .
C4 C 0.06925(17) 0.32254(9) -0.05543(12) 0.0404(4) Uani 1 1 d . . . . .
H4 H 0.0398 0.3664 -0.0448 0.048 Uiso 1 1 calc R U . A 1
C11 C 0.09169(18) 0.38952(8) 0.11797(12) 0.0386(4) Uani 1 1 d . . . . .
C12 C -0.0289(2) 0.40276(10) 0.14365(14) 0.0501(5) Uani 1 1 d . . . . .
C13 C -0.0556(2) 0.46579(12) 0.15862(17) 0.0640(6) Uani 1 1 d . . . . .
H13 H -0.1365 0.4769 0.1764 0.077 Uiso 1 1 calc R U . . .
C14 C 0.0321(3) 0.51210(11) 0.14834(16) 0.0650(7) Uani 1 1 d . . . . .
H14 H 0.0117 0.5546 0.1599 0.078 Uiso 1 1 calc R U . . .
C15 C 0.1494(3) 0.49777(10) 0.12147(15) 0.0590(6) Uani 1 1 d . . . . .
H15 H 0.2082 0.5306 0.1133 0.071 Uiso 1 1 calc R U . . .
C16 C 0.1830(2) 0.43547(9) 0.10604(13) 0.0459(5) Uani 1 1 d . . . . .
C17 C -0.1272(2) 0.35154(13) 0.1521(2) 0.0699(7) Uani 1 1 d . . . . .
H17 H -0.0807 0.3105 0.1594 0.084 Uiso 1 1 calc R U . . .
C18 C -0.2193(3) 0.34767(19) 0.0671(2) 0.1082(14) Uani 1 1 d . . . . .
H18A H -0.1707 0.3424 0.0158 0.130 Uiso 1 1 calc R U . . .
H18B H -0.2766 0.3117 0.0708 0.130 Uiso 1 1 calc R U . . .
H18C H -0.2697 0.3865 0.0600 0.130 Uiso 1 1 calc R U . . .
C19 C -0.2023(3) 0.35968(19) 0.2316(2) 0.0943(11) Uani 1 1 d . . . . .
H19A H -0.2637 0.3251 0.2329 0.113 Uiso 1 1 calc R U . . .
H19B H -0.1436 0.3593 0.2866 0.113 Uiso 1 1 calc R U . . .
H19C H -0.2483 0.3998 0.2265 0.113 Uiso 1 1 calc R U . . .
C20 C 0.3122(2) 0.41940(11) 0.07620(16) 0.0577(6) Uani 1 1 d . . . . .
H20 H 0.3096 0.3742 0.0578 0.069 Uiso 1 1 calc R U . . .
C21 C 0.3401(3) 0.4580(2) -0.0037(2) 0.1134(14) Uani 1 1 d . . . . .
H21A H 0.2701 0.4530 -0.0516 0.136 Uiso 1 1 calc R U . . .
H21B H 0.3482 0.5024 0.0132 0.136 Uiso 1 1 calc R U . . .
H21C H 0.4201 0.4434 -0.0244 0.136 Uiso 1 1 calc R U . . .
C22 C 0.4186(3) 0.42664(19) 0.1499(2) 0.0981(11) Uani 1 1 d . . . . .
H22A H 0.3998 0.4016 0.2014 0.118 Uiso 1 1 calc R U . . .
H22B H 0.4988 0.4121 0.1295 0.118 Uiso 1 1 calc R U . . .
H22C H 0.4269 0.4710 0.1672 0.118 Uiso 1 1 calc R U . . .
C31 C 0.17232(17) 0.18209(8) -0.01211(12) 0.0370(4) Uani 1 1 d . . . . .
C32 C 0.06821(19) 0.14088(9) -0.01714(13) 0.0427(4) Uani 1 1 d . . . . .
C33 C 0.0698(2) 0.08996(10) -0.07489(15) 0.0508(5) Uani 1 1 d . . . . .
H33 H -0.0002 0.0615 -0.0808 0.061 Uiso 1 1 calc R U . . .
C34 C 0.1713(2) 0.08024(10) -0.12359(15) 0.0532(5) Uani 1 1 d . . . . .
H34 H 0.1696 0.0460 -0.1642 0.064 Uiso 1 1 calc R U . . .
C35 C 0.2756(2) 0.11999(10) -0.11368(14) 0.0489(5) Uani 1 1 d . . . . .
H35 H 0.3462 0.1117 -0.1460 0.059 Uiso 1 1 calc R U . . .
C36 C 0.27956(18) 0.17198(9) -0.05729(12) 0.0403(4) Uani 1 1 d . . . . .
C37 C -0.0389(2) 0.14864(11) 0.04149(15) 0.0541(5) Uani 1 1 d . . . . .
H37 H -0.0336 0.1924 0.0661 0.065 Uiso 1 1 calc R U . . .
C38 C -0.1707(2) 0.14025(18) -0.0078(2) 0.0905(10) Uani 1 1 d . . . . .
H38A H -0.2351 0.1458 0.0338 0.109 Uiso 1 1 calc R U . . .
H38B H -0.1842 0.1716 -0.0555 0.109 Uiso 1 1 calc R U . . .
H38C H -0.1782 0.0979 -0.0335 0.109 Uiso 1 1 calc R U . . .
C39 C -0.0186(3) 0.10301(15) 0.12010(19) 0.0788(8) Uani 1 1 d . . . . .
H39A H 0.0672 0.1090 0.1513 0.095 Uiso 1 1 calc R U . . .
H39B H -0.0826 0.1111 0.1612 0.095 Uiso 1 1 calc R U . . .
H39C H -0.0274 0.0597 0.0981 0.095 Uiso 1 1 calc R U . . .
C40 C 0.39767(18) 0.21329(10) -0.04143(15) 0.0500(5) Uani 1 1 d . . . . .
H40 H 0.3692 0.2569 -0.0283 0.060 Uiso 1 1 calc R U . . .
C41 C 0.4752(2) 0.21673(13) -0.12086(18) 0.0690(7) Uani 1 1 d . . . . .
H41A H 0.5496 0.2440 -0.1061 0.083 Uiso 1 1 calc R U . . .
H41B H 0.5040 0.1744 -0.1351 0.083 Uiso 1 1 calc R U . . .
H41C H 0.4219 0.2340 -0.1724 0.083 Uiso 1 1 calc R U . . .
C42 C 0.4838(2) 0.18970(14) 0.04006(18) 0.0711(7) Uani 1 1 d . . . . .
H42A H 0.5598 0.2165 0.0499 0.085 Uiso 1 1 calc R U . . .
H42B H 0.4369 0.1912 0.0926 0.085 Uiso 1 1 calc R U . . .
H42C H 0.5100 0.1463 0.0298 0.085 Uiso 1 1 calc R U . . .
B1 B 0.1389(2) 0.31945(13) -0.14465(16) 0.0495(6) Uani 1 1 d . . . . .
H1BA H 0.146(2) 0.3664(11) -0.1809(16) 0.066(7) Uiso 1 1 d . . . . .
H1BB H 0.217(3) 0.2850(12) -0.1470(17) 0.078(8) Uiso 1 1 d . . . . .
H1BC H 0.047(2) 0.2913(10) -0.1941(15) 0.058(6) Uiso 1 1 d . . . . .
B2 B -0.0262(4) 0.28860(17) -0.1314(2) 0.0572(7) Uani 0.955(2) 1 d . . P B 1
H2BA H -0.121(3) 0.3150(15) -0.1531(19) 0.082(9) Uiso 0.955(2) 1 d . . P B 1
H2BB H -0.038(3) 0.2360(17) -0.1295(19) 0.081(9) Uiso 0.955(2) 1 d . . P B 1
Ge Ge -0.0793(10) 0.2733(5) -0.1243(6) 0.070(4) Uiso 0.045(2) 1 d . . P B 2
H1GE H -0.1689 0.2992 -0.1996 0.084 Uiso 0.045(2) 1 d R U P B 2
C1S C 0.4389(4) 0.04037(15) 0.1686(2) 0.0682(10) Uani 0.811(5) 1 d . . P C 1
C2S C 0.3867(3) 0.07411(17) 0.2328(2) 0.0637(10) Uani 0.811(5) 1 d . . P C 1
H2S H 0.2983 0.0695 0.2389 0.076 Uiso 0.811(5) 1 calc R U P C 1
C3S C 0.4587(3) 0.11426(17) 0.2886(3) 0.0735(10) Uani 0.811(5) 1 d . . P C 1
H3S H 0.4193 0.1381 0.3313 0.088 Uiso 0.811(5) 1 calc R U P C 1
C4S C 0.5838(5) 0.1202(2) 0.2833(4) 0.0893(13) Uani 0.811(5) 1 d . . P C 1
H4S H 0.6331 0.1470 0.3242 0.107 Uiso 0.811(5) 1 calc R U P C 1
C5S C 0.6416(3) 0.0891(2) 0.2212(3) 0.0849(14) Uani 0.811(5) 1 d . . P C 1
H5S H 0.7302 0.0949 0.2170 0.102 Uiso 0.811(5) 1 calc R U P C 1
C6S C 0.5694(4) 0.0475(2) 0.1621(3) 0.0817(14) Uani 0.811(5) 1 d . . P C 1
H6S H 0.6092 0.0248 0.1186 0.098 Uiso 0.811(5) 1 calc R U P C 1
C7S C 0.3605(7) -0.0023(3) 0.1080(4) 0.146(3) Uani 0.811(5) 1 d . . P C 1
H7SA H 0.3747 0.0071 0.0462 0.176 Uiso 0.811(5) 1 calc R U P C 1
H7SB H 0.2700 0.0038 0.1154 0.176 Uiso 0.811(5) 1 calc R U P C 1
H7SC H 0.3848 -0.0459 0.1219 0.176 Uiso 0.811(5) 1 calc R U P C 1
C1SB C 0.5269(16) 0.0878(9) 0.2320(13) 0.128(5) Uiso 0.189(5) 1 d G U P C 2
C2SB C 0.3975(17) 0.0817(9) 0.2411(13) 0.128(5) Uiso 0.189(5) 1 d DG U P C 2
H2SA H 0.3607 0.1054 0.2852 0.153 Uiso 0.189(5) 1 calc R U P C 2
C3SB C 0.3221(14) 0.0410(10) 0.1858(14) 0.128(5) Uiso 0.189(5) 1 d G U P C 2
H3SA H 0.2337 0.0368 0.1921 0.153 Uiso 0.189(5) 1 calc R U P C 2
C4SB C 0.3760(17) 0.0063(10) 0.1214(13) 0.128(5) Uiso 0.189(5) 1 d G U P C 2
H4SA H 0.3245 -0.0215 0.0836 0.153 Uiso 0.189(5) 1 calc R U P C 2
C5SB C 0.5054(18) 0.0124(9) 0.1122(13) 0.128(5) Uiso 0.189(5) 1 d G U P C 2
H5SA H 0.5422 -0.0112 0.0682 0.153 Uiso 0.189(5) 1 calc R U P C 2
C6SB C 0.5808(14) 0.0532(9) 0.1675(14) 0.128(5) Uiso 0.189(5) 1 d DG U P C 2
H6SA H 0.6692 0.0573 0.1612 0.153 Uiso 0.189(5) 1 calc R U P C 2
C7SB C 0.602(3) 0.1415(12) 0.277(2) 0.128(5) Uiso 0.189(5) 1 d D U P C 2
H7SD H 0.5781 0.1471 0.3373 0.153 Uiso 0.189(5) 1 calc R U P C 2
H7SE H 0.5835 0.1802 0.2426 0.153 Uiso 0.189(5) 1 calc R U P C 2
H7SF H 0.6936 0.1322 0.2799 0.153 Uiso 0.189(5) 1 calc R U P C 2

loop_
_atom_site_aniso_label
_atom_site_aniso_U_11
_atom_site_aniso_U_22
_atom_site_aniso_U_33
_atom_site_aniso_U_23
_atom_site_aniso_U_13
_atom_site_aniso_U_12
N1 0.0428(8) 0.0363(8) 0.0292(8) -0.0002(6) 0.0057(6) 0.0007(6)
N2 0.0423(8) 0.0369(8) 0.0315(8) -0.0006(6) 0.0044(6) 0.0001(6)
C1 0.0347(8) 0.0368(9) 0.0336(9) -0.0004(7) 0.0084(7) -0.0008(7)
C2 0.0507(11) 0.0434(10) 0.0306(9) 0.0017(7) 0.0012(7) -0.0019(8)
C3 0.0528(11) 0.0424(10) 0.0347(10) 0.0043(7) 0.0007(8) -0.0007(8)
C4 0.0426(10) 0.0441(10) 0.0350(10) 0.0022(7) 0.0064(7) 0.0077(8)
C11 0.0466(10) 0.0378(9) 0.0316(9) -0.0017(7) 0.0058(7) 0.0026(7)
C12 0.0478(11) 0.0545(12) 0.0489(12) -0.0022(9) 0.0095(9) 0.0082(9)
C13 0.0656(14) 0.0626(14) 0.0644(15) -0.0049(11) 0.0098(11) 0.0238(12)
C14 0.0924(19) 0.0466(12) 0.0546(14) -0.0051(10) 0.0027(12) 0.0179(12)
C15 0.0848(17) 0.0413(11) 0.0511(13) -0.0040(9) 0.0084(11) -0.0061(11)
C16 0.0569(12) 0.0418(10) 0.0398(11) -0.0040(8) 0.0087(8) -0.0058(9)
C17 0.0470(13) 0.0736(16) 0.093(2) -0.0025(14) 0.0253(13) 0.0017(11)
C18 0.086(2) 0.158(3) 0.087(2) -0.046(2) 0.0376(18) -0.056(2)
C19 0.0649(17) 0.150(3) 0.0703(19) 0.0134(19) 0.0188(14) -0.0103(18)
C20 0.0590(13) 0.0586(13) 0.0589(14) -0.0138(10) 0.0213(11) -0.0161(10)
C21 0.076(2) 0.188(4) 0.080(2) 0.031(2) 0.0270(17) -0.027(2)
C22 0.0646(17) 0.159(3) 0.071(2) -0.005(2) 0.0094(14) 0.027(2)
C31 0.0410(9) 0.0351(9) 0.0353(9) -0.0013(7) 0.0065(7) 0.0005(7)
C32 0.0439(10) 0.0420(10) 0.0433(11) -0.0027(8) 0.0101(8) -0.0029(8)
C33 0.0517(12) 0.0428(10) 0.0579(13) -0.0089(9) 0.0055(9) -0.0055(9)
C34 0.0647(13) 0.0459(11) 0.0494(12) -0.0098(9) 0.0088(10) 0.0069(10)
C35 0.0520(11) 0.0487(11) 0.0483(12) 0.0008(9) 0.0164(9) 0.0117(9)
C36 0.0393(9) 0.0422(10) 0.0400(10) 0.0075(7) 0.0081(7) 0.0055(7)
C37 0.0482(12) 0.0585(13) 0.0587(13) -0.0075(10) 0.0202(10) -0.0097(10)
C38 0.0450(14) 0.145(3) 0.084(2) -0.0051(19) 0.0193(13) -0.0061(16)
C39 0.0811(18) 0.093(2) 0.0677(17) 0.0103(14) 0.0326(14) -0.0103(15)
C40 0.0373(10) 0.0534(12) 0.0599(13) 0.0132(9) 0.0072(9) 0.0004(8)
C41 0.0486(13) 0.0794(17) 0.0825(18) 0.0224(14) 0.0233(12) 0.0022(11)
C42 0.0443(12) 0.0882(19) 0.0783(18) 0.0261(14) -0.0043(11) -0.0059(12)
B1 0.0535(13) 0.0576(14) 0.0387(13) 0.0044(10) 0.0117(10) 0.0133(11)
B2 0.0583(18) 0.0656(19) 0.0451(16) 0.0087(13) -0.0050(13) -0.0022(15)
C1S 0.092(2) 0.0561(17) 0.0558(19) 0.0135(13) 0.0074(16) 0.0083(16)
C2S 0.0610(18) 0.067(2) 0.066(2) 0.0175(15) 0.0213(15) 0.0195(15)
C3S 0.069(2) 0.070(2) 0.083(2) 0.0041(17) 0.0198(18) 0.0116(16)
C4S 0.081(3) 0.076(3) 0.108(3) 0.017(2) -0.002(2) -0.004(2)
C5S 0.0537(19) 0.113(3) 0.092(3) 0.040(2) 0.0230(18) 0.0209(19)
C6S 0.095(3) 0.086(3) 0.072(2) 0.040(2) 0.043(2) 0.050(2)
C7S 0.243(8) 0.087(3) 0.097(4) 0.007(3) -0.031(4) -0.023(4)

loop_
_atom_type_symbol
_atom_type_description
_atom_type_scat_dispersion_real
_atom_type_scat_dispersion_imag
_atom_type_scat_source
C C 0.0181 0.0091 'International Tables Vol C Tables 4.2.6.8 and 6.1.1.4'
H H 0.0000 0.0000 'International Tables Vol C Tables 4.2.6.8 and 6.1.1.4'
B B 0.0090 0.0039 'International Tables Vol C Tables 4.2.6.8 and 6.1.1.4'
N N 0.0311 0.0180 'International Tables Vol C Tables 4.2.6.8 and 6.1.1.4'
Ge Ge -1.0885 0.8855 'International Tables Vol C Tables 4.2.6.8 and 6.1.1.4'

loop_
_geom_angle_atom_site_label_1
_geom_angle_atom_site_label_2
_geom_angle_atom_site_label_3
_geom_angle
C1 N1 C2 110.45(15)
C1 N1 C11 125.83(15)
C2 N1 C11 123.60(15)
C1 N2 C3 109.64(15)
C1 N2 C31 127.80(15)
C3 N2 C31 122.01(15)
N1 C1 N2 105.45(15)
N1 C1 C4 122.16(16)
N2 C1 C4 132.38(16)
C3 C2 N1 107.00(16)
C3 C2 H2 126.5
N1 C2 H2 126.5
C2 C3 N2 107.45(17)
C2 C3 H3 126.3
N2 C3 H3 126.3
C1 C4 B1 123.34(16)
C1 C4 B2 124.68(19)
B1 C4 B2 72.0(2)
C1 C4 Ge 114.1(3)
B1 C4 Ge 87.0(3)
C1 C4 H4 110.6
B1 C4 H4 110.6
B2 C4 H4 110.6
C12 C11 C16 123.70(18)
C12 C11 N1 118.50(17)
C16 C11 N1 117.76(16)
C13 C12 C11 116.4(2)
C13 C12 C17 121.6(2)
C11 C12 C17 121.88(19)
C14 C13 C12 121.4(2)
C14 C13 H13 119.3
C12 C13 H13 119.3
C13 C14 C15 120.8(2)
C13 C14 H14 119.6
C15 C14 H14 119.6
C14 C15 C16 120.8(2)
C14 C15 H15 119.6
C16 C15 H15 119.6
C11 C16 C15 116.8(2)
C11 C16 C20 122.22(18)
C15 C16 C20 120.97(19)
C19 C17 C12 113.9(2)
C19 C17 C18 109.5(2)
C12 C17 C18 110.1(2)
C19 C17 H17 107.7
C12 C17 H17 107.7
C18 C17 H17 107.7
C17 C18 H18A 109.5
C17 C18 H18B 109.5
H18A C18 H18B 109.5
C17 C18 H18C 109.5
H18A C18 H18C 109.5
H18B C18 H18C 109.5
C17 C19 H19A 109.5
C17 C19 H19B 109.5
H19A C19 H19B 109.5
C17 C19 H19C 109.5
H19A C19 H19C 109.5
H19B C19 H19C 109.5
C22 C20 C21 110.0(2)
C22 C20 C16 112.21(19)
C21 C20 C16 111.9(2)
C22 C20 H20 107.5
C21 C20 H20 107.5
C16 C20 H20 107.5
C20 C21 H21A 109.5
C20 C21 H21B 109.5
H21A C21 H21B 109.5
C20 C21 H21C 109.5
H21A C21 H21C 109.5
H21B C21 H21C 109.5
C20 C22 H22A 109.5
C20 C22 H22B 109.5
H22A C22 H22B 109.5
C20 C22 H22C 109.5
H22A C22 H22C 109.5
H22B C22 H22C 109.5
C36 C31 C32 123.17(17)
C36 C31 N2 119.20(16)
C32 C31 N2 117.55(16)
C33 C32 C31 117.27(17)
C33 C32 C37 120.74(18)
C31 C32 C37 121.89(17)
C34 C33 C32 120.97(19)
C34 C33 H33 119.5
C32 C33 H33 119.5
C33 C34 C35 120.30(19)
C33 C34 H34 119.8
C35 C34 H34 119.8
C34 C35 C36 121.48(18)
C34 C35 H35 119.3
C36 C35 H35 119.3
C35 C36 C31 116.64(18)
C35 C36 C40 121.61(18)
C31 C36 C40 121.65(18)
C38 C37 C32 113.6(2)
C38 C37 C39 110.5(2)
C32 C37 C39 109.54(19)
C38 C37 H37 107.7
C32 C37 H37 107.7
C39 C37 H37 107.7
C37 C38 H38A 109.5
C37 C38 H38B 109.5
H38A C38 H38B 109.5
C37 C38 H38C 109.5
H38A C38 H38C 109.5
H38B C38 H38C 109.5
C37 C39 H39A 109.5
C37 C39 H39B 109.5
H39A C39 H39B 109.5
C37 C39 H39C 109.5
H39A C39 H39C 109.5
H39B C39 H39C 109.5
C36 C40 C41 113.8(2)
C36 C40 C42 109.88(17)
C41 C40 C42 109.07(19)
C36 C40 H40 108.0
C41 C40 H40 108.0
C42 C40 H40 108.0
C40 C41 H41A 109.5
C40 C41 H41B 109.5
H41A C41 H41B 109.5
C40 C41 H41C 109.5
H41A C41 H41C 109.5
H41B C41 H41C 109.5
C40 C42 H42A 109.5
C40 C42 H42B 109.5
H42A C42 H42B 109.5
C40 C42 H42C 109.5
H42A C42 H42C 109.5
H42B C42 H42C 109.5
C4 B1 B2 54.19(14)
C4 B1 H1BA 115.1(12)
B2 B1 H1BA 117.4(12)
C4 B1 H1BB 117.7(13)
B2 B1 H1BB 118.0(14)
H1BA B1 H1BB 118.5(18)
C4 B1 H1BC 96.9(10)
B2 B1 H1BC 42.7(10)
H1BA B1 H1BC 102.0(16)
H1BB B1 H1BC 100.7(17)
C4 B2 B1 53.84(16)
C4 B2 H1BC 97.3(11)
B1 B2 H1BC 43.4(10)
C4 B2 H2BA 115.8(15)
B1 B2 H2BA 125.2(15)
H1BC B2 H2BA 109.8(18)
C4 B2 H2BB 119.1(15)
B1 B2 H2BB 116.7(17)
H1BC B2 H2BB 97.9(19)
H2BA B2 H2BB 113(2)
C4 Ge H1BC 68.0(8)
C4 Ge H1GE 125.0
H1BC Ge H1GE 85.6
C2S C1S C6S 117.8(4)
C2S C1S C7S 121.4(5)
C6S C1S C7S 120.7(5)
C3S C2S C1S 121.6(3)
C3S C2S H2S 119.2
C1S C2S H2S 119.2
C4S C3S C2S 120.5(4)
C4S C3S H3S 119.8
C2S C3S H3S 119.8
C3S C4S C5S 121.2(5)
C3S C4S H4S 119.4
C5S C4S H4S 119.4
C4S C5S C6S 119.5(4)
C4S C5S H5S 120.2
C6S C5S H5S 120.2
C1S C6S C5S 119.2(3)
C1S C6S H6S 120.4
C5S C6S H6S 120.4
C1S C7S H7SA 109.5
C1S C7S H7SB 109.5
H7SA C7S H7SB 109.5
C1S C7S H7SC 109.5
H7SA C7S H7SC 109.5
H7SB C7S H7SC 109.5
C2SB C1SB C6SB 120.0
C2SB C1SB C7SB 119.9(6)
C6SB C1SB C7SB 118.8(6)
C1SB C2SB C3SB 120.0
C1SB C2SB H2SA 120.0
C3SB C2SB H2SA 120.0
C4SB C3SB C2SB 120.0
C4SB C3SB H3SA 120.0
C2SB C3SB H3SA 120.0
C5SB C4SB C3SB 120.0
C5SB C4SB H4SA 120.0
C3SB C4SB H4SA 120.0
C6SB C5SB C4SB 120.0
C6SB C5SB H5SA 120.0
C4SB C5SB H5SA 120.0
C5SB C6SB C1SB 120.0
C5SB C6SB H6SA 120.0
C1SB C6SB H6SA 120.0
C1SB C7SB H7SD 109.5
C1SB C7SB H7SE 109.5
H7SD C7SB H7SE 109.5
C1SB C7SB H7SF 109.5
H7SD C7SB H7SF 109.5
H7SE C7SB H7SF 109.5

loop_
_geom_bond_atom_site_label_1
_geom_bond_atom_site_label_2
_geom_bond_distance
N1 C1 1.357(2)
N1 C2 1.391(2)
N1 C11 1.443(2)
N2 C1 1.361(2)
N2 C3 1.399(2)
N2 C31 1.445(2)
C1 C4 1.434(2)
C2 C3 1.337(3)
C2 H2 0.9500
C3 H3 0.9500
C4 B1 1.604(3)
C4 B2 1.611(4)
C4 Ge 2.065(10)
C4 H4 1.0000
C11 C12 1.396(3)
C11 C16 1.396(3)
C12 C13 1.393(3)
C12 C17 1.517(3)
C13 C14 1.370(4)
C13 H13 0.9500
C14 C15 1.375(4)
C14 H14 0.9500
C15 C16 1.397(3)
C15 H15 0.9500
C16 C20 1.517(3)
C17 C19 1.517(4)
C17 C18 1.524(4)
C17 H17 1.0000
C18 H18A 0.9800
C18 H18B 0.9800
C18 H18C 0.9800
C19 H19A 0.9800
C19 H19B 0.9800
C19 H19C 0.9800
C20 C22 1.499(4)
C20 C21 1.513(4)
C20 H20 1.0000
C21 H21A 0.9800
C21 H21B 0.9800
C21 H21C 0.9800
C22 H22A 0.9800
C22 H22B 0.9800
C22 H22C 0.9800
C31 C36 1.398(2)
C31 C32 1.399(3)
C32 C33 1.391(3)
C32 C37 1.517(3)
C33 C34 1.377(3)
C33 H33 0.9500
C34 C35 1.380(3)
C34 H34 0.9500
C35 C36 1.393(3)
C35 H35 0.9500
C36 C40 1.520(3)
C37 C38 1.512(3)
C37 C39 1.529(3)
C37 H37 1.0000
C38 H38A 0.9800
C38 H38B 0.9800
C38 H38C 0.9800
C39 H39A 0.9800
C39 H39B 0.9800
C39 H39C 0.9800
C40 C41 1.525(3)
C40 C42 1.531(3)
C40 H40 1.0000
C41 H41A 0.9800
C41 H41B 0.9800
C41 H41C 0.9800
C42 H42A 0.9800
C42 H42B 0.9800
C42 H42C 0.9800
B1 B2 1.889(5)
B1 H1BA 1.14(2)
B1 H1BB 1.10(3)
B1 H1BC 1.30(2)
B2 H1BC 1.28(2)
B2 H2BA 1.16(3)
B2 H2BB 1.12(4)
Ge H1BC 1.82(2)
Ge H1GE 1.5000
C1S C2S 1.368(5)
C1S C6S 1.396(5)
C1S C7S 1.475(6)
C2S C3S 1.368(5)
C2S H2S 0.9500
C3S C4S 1.335(6)
C3S H3S 0.9500
C4S C5S 1.347(7)
C4S H4S 0.9500
C5S C6S 1.416(6)
C5S H5S 0.9500
C6S H6S 0.9500
C7S H7SA 0.9800
C7S H7SB 0.9800
C7S H7SC 0.9800
C1SB C2SB 1.3900
C1SB C6SB 1.3900
C1SB C7SB 1.508(9)
C2SB C3SB 1.3900
C2SB H2SA 0.9500
C3SB C4SB 1.3900
C3SB H3SA 0.9500
C4SB C5SB 1.3900
C4SB H4SA 0.9500
C5SB C6SB 1.3900
C5SB H5SA 0.9500
C6SB H6SA 0.9500
C7SB H7SD 0.9800
C7SB H7SE 0.9800
C7SB H7SF 0.9800

loop_
_geom_torsion_atom_site_label_1
_geom_torsion_atom_site_label_2
_geom_torsion_atom_site_label_3
_geom_torsion_atom_site_label_4
_geom_torsion
C2 N1 C1 N2 -0.45(19)
C11 N1 C1 N2 175.61(16)
C2 N1 C1 C4 -179.75(16)
C11 N1 C1 C4 -3.7(3)
C3 N2 C1 N1 0.69(19)
C31 N2 C1 N1 172.20(16)
C3 N2 C1 C4 179.88(18)
C31 N2 C1 C4 -8.6(3)
C1 N1 C2 C3 0.0(2)
C11 N1 C2 C3 -176.12(17)
N1 C2 C3 N2 0.4(2)
C1 N2 C3 C2 -0.7(2)
C31 N2 C3 C2 -172.78(16)
N1 C1 C4 B1 133.0(2)
N2 C1 C4 B1 -46.1(3)
N1 C1 C4 B2 -136.8(2)
N2 C1 C4 B2 44.1(3)
N1 C1 C4 Ge -124.1(3)
N2 C1 C4 Ge 56.9(4)
C1 N1 C11 C12 98.3(2)
C2 N1 C11 C12 -86.1(2)
C1 N1 C11 C16 -83.7(2)
C2 N1 C11 C16 91.8(2)
C16 C11 C12 C13 -0.8(3)
N1 C11 C12 C13 177.05(19)
C16 C11 C12 C17 177.4(2)
N1 C11 C12 C17 -4.7(3)
C11 C12 C13 C14 0.2(3)
C17 C12 C13 C14 -178.1(2)
C12 C13 C14 C15 1.0(4)
C13 C14 C15 C16 -1.5(4)
C12 C11 C16 C15 0.3(3)
N1 C11 C16 C15 -177.58(18)
C12 C11 C16 C20 -178.7(2)
N1 C11 C16 C20 3.5(3)
C14 C15 C16 C11 0.9(3)
C14 C15 C16 C20 179.9(2)
C13 C12 C17 C19 -41.6(3)
C11 C12 C17 C19 140.3(2)
C13 C12 C17 C18 81.8(3)
C11 C12 C17 C18 -96.3(3)
C11 C16 C20 C22 -108.2(3)
C15 C16 C20 C22 72.9(3)
C11 C16 C20 C21 127.6(3)
C15 C16 C20 C21 -51.3(3)
C1 N2 C31 C36 94.2(2)
C3 N2 C31 C36 -95.3(2)
C1 N2 C31 C32 -89.0(2)
C3 N2 C31 C32 81.6(2)
C36 C31 C32 C33 -4.4(3)
N2 C31 C32 C33 178.86(17)
C36 C31 C32 C37 172.10(19)
N2 C31 C32 C37 -4.6(3)
C31 C32 C33 C34 1.2(3)
C37 C32 C33 C34 -175.3(2)
C32 C33 C34 C35 2.1(3)
C33 C34 C35 C36 -2.4(3)
C34 C35 C36 C31 -0.6(3)
C34 C35 C36 C40 175.82(19)
C32 C31 C36 C35 4.1(3)
N2 C31 C36 C35 -179.23(16)
C32 C31 C36 C40 -172.33(18)
N2 C31 C36 C40 4.4(3)
C33 C32 C37 C38 -47.5(3)
C31 C32 C37 C38 136.1(2)
C33 C32 C37 C39 76.6(3)
C31 C32 C37 C39 -99.8(2)
C35 C36 C40 C41 30.6(3)
C31 C36 C40 C41 -153.21(19)
C35 C36 C40 C42 -92.1(2)
C31 C36 C40 C42 84.2(2)
C1 C4 B1 B2 120.1(2)
C1 C4 B2 B1 -118.5(2)
C6S C1S C2S C3S 0.8(5)
C7S C1S C2S C3S -179.2(4)
C1S C2S C3S C4S -2.0(6)
C2S C3S C4S C5S 2.6(6)
C3S C4S C5S C6S -2.1(6)
C2S C1S C6S C5S -0.3(5)
C7S C1S C6S C5S 179.7(4)
C4S C5S C6S C1S 0.9(5)
C6SB C1SB C2SB C3SB 0.0
C7SB C1SB C2SB C3SB 166(2)
C1SB C2SB C3SB C4SB 0.0
C2SB C3SB C4SB C5SB 0.0
C3SB C4SB C5SB C6SB 0.0
C4SB C5SB C6SB C1SB 0.0
C2SB C1SB C6SB C5SB 0.0
C7SB C1SB C6SB C5SB -167(2)
